data_7232411
loop_
_publ_author_name
'Le Gal, Yann'
'Colas, Adrien'
'Barri\`ere, Fr\'ed\'eric'
'Dorcet, Vincent'
'Roisnel, Thierry'
'Lorcy, Dominique'

_publ_section_title
;
 Halogen and chalcogen-bonding interactions in sulphur-rich \p-electron
 acceptors
;
_journal_issue 12
_journal_name_full CrystEngComm
_journal_page_first 1934
_journal_paper_doi 10.1039/C8CE02046A
_journal_volume 21
_journal_year 2019
_chemical_compound_source 'synthesis as described'
_chemical_formula_moiety 'C9 H6 I N S2'
_chemical_formula_sum 'C9 H6 I N S2'
_chemical_formula_weight 319.17
_space_group_crystal_system monoclinic
_space_group_IT_number 15
_space_group_name_Hall '-C 2yc'
_space_group_name_H-M_alt 'C 1 2/c 1'
_symmetry_space_group_name_Hall '-C 2yc'
_symmetry_space_group_name_H-M 'C 1 2/c 1'
_atom_sites_solution_hydrogens geom
_audit_update_record
;
2018-10-11 deposited with the CCDC.    2019-02-20 downloaded from the CCDC.
;
_cell_angle_alpha 90
_cell_angle_beta 96.632(4)
_cell_angle_gamma 90
_cell_formula_units_Z 8
_cell_length_a 8.7777(10)
_cell_length_b 11.1568(15)
_cell_length_c 21.241(3)
_cell_measurement_reflns_used 9107
_cell_measurement_temperature 150
_cell_measurement_theta_max 27.53
_cell_measurement_theta_min 2.90
_cell_measurement_wavelength 0.71073
_cell_volume 2066.2(5)
_computing_cell_refinement 'APEX3 (Bruker, 2015); SAINT (Bruker, 2014)'
_computing_data_collection 'SAINT (Bruker, 2014)'
_computing_data_reduction 'SAINT (Bruker, 2014)'
_computing_molecular_graphics 'SXGRAPH (Farrugia, 1999), Mercury (CSD, 2016)'
_computing_publication_material 'CRYSCALC (T. Roisnel, local program, 2017)'
_computing_structure_refinement 'SHELXL-2016/6 (Sheldrick, 2016)'
_computing_structure_solution 'SHELXT (Sheldrick, 2015)'
_diffrn_ambient_temperature 150
_diffrn_detector '(CMOS) PHOTON 100'
_diffrn_measured_fraction_theta_full 0.993
_diffrn_measured_fraction_theta_max 0.986
_diffrn_measurement_device_type 'D8 VENTURE Bruker AXS'
_diffrn_measurement_method 'rotation images'
_diffrn_radiation_monochromator 'multilayer monochromator'
_diffrn_radiation_probe x-ray
_diffrn_radiation_source 'Incoatec microfocus sealed tube'
_diffrn_radiation_type MoK\a
_diffrn_radiation_wavelength 0.71073
_diffrn_reflns_av_R_equivalents 0.0274
_diffrn_reflns_av_unetI/netI 0.0285
_diffrn_reflns_limit_h_max 11
_diffrn_reflns_limit_h_min -10
_diffrn_reflns_limit_k_max 12
_diffrn_reflns_limit_k_min -14
_diffrn_reflns_limit_l_max 27
_diffrn_reflns_limit_l_min -27
_diffrn_reflns_number 8223
_diffrn_reflns_theta_full 25.242
_diffrn_reflns_theta_max 27.484
_diffrn_reflns_theta_min 2.965
_exptl_absorpt_coefficient_mu 3.454
_exptl_absorpt_correction_T_max 0.617
_exptl_absorpt_correction_T_min 0.490
_exptl_absorpt_correction_type multi-scan
_exptl_absorpt_process_details
;
  [Sheldrick, G.M. (2014). SADABS Bruker AXS Inc., Madison, Wisconsin, USA]
;
_exptl_crystal_colour colourless
_exptl_crystal_density_diffrn 2.052
_exptl_crystal_description prism
_exptl_crystal_F_000 1216
_exptl_crystal_recrystallization_method 'Re-crystallisation from solvent'
_exptl_crystal_size_max 0.340
_exptl_crystal_size_mid 0.190
_exptl_crystal_size_min 0.140
_refine_diff_density_max 1.659
_refine_diff_density_min -0.753
_refine_diff_density_rms 0.244
_refine_ls_extinction_coef 0.0048(3)
_refine_ls_extinction_method 'SHELXL-2016/6 (Sheldrick 2016)'
_refine_ls_goodness_of_fit_ref 1.101
_refine_ls_hydrogen_treatment constr
_refine_ls_matrix_type full
_refine_ls_number_parameters 119
_refine_ls_number_reflns 2344
_refine_ls_number_restraints 0
_refine_ls_restrained_S_all 1.101
_refine_ls_R_factor_all 0.0336
_refine_ls_R_factor_gt 0.0307
_refine_ls_shift/su_max 0.001
_refine_ls_shift/su_mean 0.000
_refine_ls_structure_factor_coef Fsqd
_refine_ls_weighting_details 'w=1/[\s^2^(Fo^2^)+(0.0583P)^2^+17.8269P] where P=(Fo^2^+2Fc^2^)/3'
_refine_ls_weighting_scheme calc
_refine_ls_wR_factor_gt 0.0974
_refine_ls_wR_factor_ref 0.1095
_reflns_Friedel_coverage 0.000
_reflns_number_gt 2188
_reflns_number_total 2344
_reflns_threshold_expression >2sigma(I)
_cod_data_source_file c8ce02046a1.cif
_cod_data_source_block compound2b
_cod_depositor_comments 'Adding full bibliography for 7232411--7232414.cif.'
_cod_original_cell_volume 2066.3(5)
_cod_database_code 7232411

loop_
_space_group_symop_operation_xyz
'x, y, z'
'-x, y, -z+1/2'
'x+1/2, y+1/2, z'
'-x+1/2, y+1/2, -z+1/2'
'-x, -y, -z'
'x, -y, z-1/2'
'-x+1/2, -y+1/2, -z'
'x+1/2, -y+1/2, z-1/2'

loop_
_atom_site_label
_atom_site_type_symbol
_atom_site_fract_x
_atom_site_fract_y
_atom_site_fract_z
_atom_site_U_iso_or_equiv
_atom_site_adp_type
_atom_site_occupancy
_atom_site_site_symmetry_order
_atom_site_calc_flag
_atom_site_refinement_flags_posn
_atom_site_refinement_flags_adp
I1 I 0.51952(3) 0.24756(2) 0.39336(2) 0.02051(16) Uani 1 1 d . .
S1 S 0.72871(13) 0.22405(10) 0.74470(5) 0.0199(3) Uani 1 1 d . .
S2 S 0.53235(12) 0.07978(9) 0.64757(5) 0.0185(2) Uani 1 1 d . .
C1 C 0.4499(4) 0.3194(3) 0.47687(17) 0.0143(7) Uani 1 1 d . .
C2 C 0.3194(4) 0.3914(4) 0.47347(19) 0.0172(8) Uani 1 1 d . .
H2 H 0.261354 0.407642 0.433829 0.021 Uiso 1 1 calc R U
C3 C 0.2759(4) 0.4391(4) 0.5292(2) 0.0179(8) Uani 1 1 d . .
H3 H 0.187154 0.488234 0.527442 0.021 Uiso 1 1 calc R U
C4 C 0.3608(5) 0.4156(3) 0.58765(19) 0.0181(8) Uani 1 1 d . .
H4 H 0.331531 0.449145 0.625568 0.022 Uiso 1 1 calc R U
C5 C 0.4881(4) 0.3428(3) 0.58910(17) 0.0132(7) Uani 1 1 d . .
C6 C 0.5362(4) 0.2933(3) 0.53433(18) 0.0138(7) Uani 1 1 d . .
H6 H 0.624620 0.243687 0.536255 0.017 Uiso 1 1 calc R U
N7 N 0.5812(4) 0.3216(3) 0.64882(15) 0.0148(6) Uani 1 1 d . .
C8 C 0.6589(5) 0.4146(4) 0.6829(2) 0.0234(9) Uani 1 1 d . .
H8 H 0.651600 0.496155 0.669976 0.028 Uiso 1 1 calc R U
C9 C 0.7447(5) 0.3775(4) 0.73560(19) 0.0235(9) Uani 1 1 d . .
H9 H 0.805880 0.428413 0.764067 0.028 Uiso 1 1 calc R U
C10 C 0.6059(4) 0.2102(4) 0.67503(18) 0.0130(7) Uani 1 1 d . .

loop_
_atom_site_aniso_label
_atom_site_aniso_U_11
_atom_site_aniso_U_22
_atom_site_aniso_U_33
_atom_site_aniso_U_23
_atom_site_aniso_U_13
_atom_site_aniso_U_12
I1 0.0192(2) 0.0288(2) 0.0130(2) -0.00336(9) -0.00029(12) -0.00220(9)
S1 0.0199(5) 0.0241(5) 0.0139(5) 0.0006(4) -0.0055(4) -0.0034(4)
S2 0.0216(5) 0.0131(4) 0.0187(5) -0.0002(3) -0.0066(4) -0.0004(3)
C1 0.0175(17) 0.0138(16) 0.0110(16) 0.0005(13) -0.0011(13) -0.0021(14)
C2 0.0148(18) 0.0168(17) 0.0190(18) 0.0055(14) -0.0023(14) -0.0017(14)
C3 0.0094(16) 0.0184(18) 0.026(2) 0.0050(15) 0.0024(14) 0.0027(14)
C4 0.024(2) 0.0141(17) 0.0171(18) 0.0005(14) 0.0052(15) 0.0002(15)
C5 0.0131(17) 0.0136(17) 0.0125(16) 0.0017(13) -0.0013(13) -0.0022(13)
C6 0.0121(17) 0.0130(17) 0.0156(17) 0.0009(14) -0.0018(13) -0.0044(13)
N7 0.0195(16) 0.0137(15) 0.0108(14) -0.0006(12) -0.0004(12) -0.0008(12)
C8 0.034(2) 0.0170(19) 0.0182(19) -0.0018(15) -0.0012(16) -0.0084(17)
C9 0.027(2) 0.026(2) 0.0157(19) -0.0024(16) -0.0033(16) -0.0114(18)
C10 0.0113(16) 0.0138(17) 0.0133(17) 0.0005(14) -0.0012(13) -0.0018(14)

loop_
_atom_type_symbol
_atom_type_description
_atom_type_scat_dispersion_real
_atom_type_scat_dispersion_imag
_atom_type_scat_source
C C 0.0033 0.0016 'International Tables Vol C Tables 4.2.6.8 and 6.1.1.4'
H H 0.0000 0.0000 'International Tables Vol C Tables 4.2.6.8 and 6.1.1.4'
I I -0.4742 1.8119 'International Tables Vol C Tables 4.2.6.8 and 6.1.1.4'
N N 0.0061 0.0033 'International Tables Vol C Tables 4.2.6.8 and 6.1.1.4'
S S 0.1246 0.1234 'International Tables Vol C Tables 4.2.6.8 and 6.1.1.4'

loop_
_geom_angle_atom_site_label_1
_geom_angle_atom_site_label_2
_geom_angle_atom_site_label_3
_geom_angle
C9 S1 C10 92.5(2)
C6 C1 C2 121.8(4)
C6 C1 I1 118.6(3)
C2 C1 I1 119.6(3)
C3 C2 C1 118.8(4)
C3 C2 H2 120.6
C1 C2 H2 120.6
C2 C3 C4 120.9(4)
C2 C3 H3 119.5
C4 C3 H3 119.5
C5 C4 C3 118.5(4)
C5 C4 H4 120.7
C3 C4 H4 120.7
C4 C5 C6 122.5(3)
C4 C5 N7 119.3(3)
C6 C5 N7 118.1(3)
C1 C6 C5 117.5(4)
C1 C6 H6 121.3
C5 C6 H6 121.3
C10 N7 C8 114.8(3)
C10 N7 C5 123.5(3)
C8 N7 C5 121.7(3)
C9 C8 N7 113.3(4)
C9 C8 H8 123.3
N7 C8 H8 123.3
C8 C9 S1 110.8(3)
C8 C9 H9 124.6
S1 C9 H9 124.6
N7 C10 S2 127.8(3)
N7 C10 S1 108.6(3)
S2 C10 S1 123.6(2)

loop_
_geom_bond_atom_site_label_1
_geom_bond_atom_site_label_2
_geom_bond_distance
I1 C1 2.101(4)
S1 C9 1.730(5)
S1 C10 1.734(4)
S2 C10 1.670(4)
C1 C6 1.391(5)
C1 C2 1.394(5)
C2 C3 1.390(6)
C2 H2 0.9500
C3 C4 1.398(6)
C3 H3 0.9500
C4 C5 1.378(5)
C4 H4 0.9500
C5 C6 1.397(5)
C5 N7 1.447(5)
C6 H6 0.9500
N7 C10 1.369(5)
N7 C8 1.396(5)
C8 C9 1.341(6)
C8 H8 0.9500
C9 H9 0.9500

loop_
_geom_hbond_atom_site_label_D
_geom_hbond_atom_site_label_H
_geom_hbond_atom_site_label_A
_geom_hbond_distance_DH
_geom_hbond_distance_HA
_geom_hbond_distance_DA
_geom_hbond_angle_DHA
_geom_hbond_site_symmetry_A
C2 H2 S2 0.95 2.94 3.797(4) 151.1 7_556
C6 H6 I1 0.95 3.31 4.048(4) 136.6 7_656
C9 H9 S2 0.95 2.79 3.737(4) 175.9 4_656

loop_
_geom_torsion_atom_site_label_1
_geom_torsion_atom_site_label_2
_geom_torsion_atom_site_label_3
_geom_torsion_atom_site_label_4
_geom_torsion
C6 C1 C2 C3 0.6(6)
I1 C1 C2 C3 -179.4(3)
C1 C2 C3 C4 0.0(6)
C2 C3 C4 C5 -0.8(6)
C3 C4 C5 C6 1.0(6)
C3 C4 C5 N7 177.4(3)
C2 C1 C6 C5 -0.4(6)
I1 C1 C6 C5 179.6(3)
C4 C5 C6 C1 -0.4(6)
N7 C5 C6 C1 -176.8(3)
C4 C5 N7 C10 120.0(4)
C6 C5 N7 C10 -63.4(5)
C4 C5 N7 C8 -62.9(5)
C6 C5 N7 C8 113.7(4)
C10 N7 C8 C9 0.1(6)
C5 N7 C8 C9 -177.2(4)
N7 C8 C9 S1 -0.8(5)
C10 S1 C9 C8 0.9(4)
C8 N7 C10 S2 179.9(3)
C5 N7 C10 S2 -2.8(6)
C8 N7 C10 S1 0.6(4)
C5 N7 C10 S1 177.9(3)
C9 S1 C10 N7 -0.8(3)
C9 S1 C10 S2 179.8(3)
